data_7102202
loop_
_publ_author_name
'MacMillan, Samantha N'
'Tanski, Joseph M'
'Waterman, Rory'

_publ_section_title
;
 Insertion of benzyl isocyanide into a Zr-P bond and rearrangement.
 Atom-economical synthesis of a phosphaalkene.
;
_journal_issue 40
_journal_name_full 'Chemical communications (Cambridge, England)'
_journal_page_first 4172
_journal_page_last 4174
_journal_paper_doi 10.1039/b709506f
_journal_year 2007
_chemical_formula_sum 'C29 H52 N5 P Si3 Zr'
_chemical_formula_weight 677.22
_chemical_name_systematic
;
?
;
_space_group_IT_number 14
_symmetry_cell_setting monoclinic
_symmetry_space_group_name_Hall '-P 2yn'
_symmetry_space_group_name_H-M 'P 1 21/n 1'
_atom_sites_solution_hydrogens geom
_atom_sites_solution_primary direct
_atom_sites_solution_secondary difmap
_audit_creation_method SHELXL-97
_cell_angle_alpha 90.00
_cell_angle_beta 110.8890(10)
_cell_angle_gamma 90.00
_cell_formula_units_Z 4
_cell_length_a 16.5616(8)
_cell_length_b 10.9871(5)
_cell_length_c 21.1696(10)
_cell_measurement_reflns_used 9805
_cell_measurement_temperature 125(2)
_cell_measurement_theta_max 30.16
_cell_measurement_theta_min 2.27
_cell_volume 3598.9(3)
_computing_cell_refinement 'Bruker SMART'
_computing_data_collection 'Bruker SMART'
_computing_data_reduction 'Bruker SAINT'
_computing_molecular_graphics 'Bruker SHELXTL'
_computing_publication_material 'Bruker SHELXTL'
_computing_structure_refinement 'SHELXL-97 (Sheldrick, 1997)'
_computing_structure_solution 'SHELXS-97 (Sheldrick, 1990)'
_diffrn_ambient_temperature 125(2)
_diffrn_measured_fraction_theta_full 0.947
_diffrn_measured_fraction_theta_max 0.947
_diffrn_measurement_device_type 'CCD area detector'
_diffrn_measurement_method 'phi and omega scans'
_diffrn_radiation_monochromator graphite
_diffrn_radiation_source 'fine-focus sealed tube'
_diffrn_radiation_type MoK\a
_diffrn_radiation_wavelength 0.71073
_diffrn_reflns_av_R_equivalents 0.0351
_diffrn_reflns_av_sigmaI/netI 0.0293
_diffrn_reflns_limit_h_max 23
_diffrn_reflns_limit_h_min -23
_diffrn_reflns_limit_k_max 15
_diffrn_reflns_limit_k_min -15
_diffrn_reflns_limit_l_max 29
_diffrn_reflns_limit_l_min -29
_diffrn_reflns_number 49757
_diffrn_reflns_theta_full 30.45
_diffrn_reflns_theta_max 30.45
_diffrn_reflns_theta_min 1.35
_exptl_absorpt_coefficient_mu 0.475
_exptl_absorpt_correction_T_max 0.9152
_exptl_absorpt_correction_T_min 0.8905
_exptl_absorpt_correction_type empirical
_exptl_absorpt_process_details sadabs
_exptl_crystal_colour Colorless
_exptl_crystal_density_diffrn 1.250
_exptl_crystal_density_method 'not measured'
_exptl_crystal_description Bulk
_exptl_crystal_F_000 1432
_exptl_crystal_size_max 0.25
_exptl_crystal_size_mid 0.22
_exptl_crystal_size_min 0.19
_refine_diff_density_max 0.476
_refine_diff_density_min -0.352
_refine_diff_density_rms 0.061
_refine_ls_extinction_method none
_refine_ls_goodness_of_fit_ref 1.033
_refine_ls_hydrogen_treatment mixed
_refine_ls_matrix_type full
_refine_ls_number_parameters 365
_refine_ls_number_reflns 10366
_refine_ls_number_restraints 0
_refine_ls_restrained_S_all 1.033
_refine_ls_R_factor_all 0.0394
_refine_ls_R_factor_gt 0.0289
_refine_ls_shift/su_max 0.006
_refine_ls_shift/su_mean 0.000
_refine_ls_structure_factor_coef Fsqd
_refine_ls_weighting_details 'calc w=1/[\s^2^(Fo^2^)+(0.0326P)^2^+1.2334P] where P=(Fo^2^+2Fc^2^)/3'
_refine_ls_weighting_scheme calc
_refine_ls_wR_factor_gt 0.0678
_refine_ls_wR_factor_ref 0.0724
_reflns_number_gt 8613
_reflns_number_total 10366
_reflns_threshold_expression >2sigma(I)
_cod_data_source_file b709506f.txt
_cod_data_source_block rw431zr
_cod_depositor_comments
;
The following automatic conversions were performed:
'_symmetry_cell_setting' value 'Monoclinic' changed to 'monoclinic'
according to '/home/saulius/struct/CIF-dictionaries/cif_core.dic'
dictionary named 'cif_core.dic' version 2.4.1 from 2010-06-29.

Automatic conversion script
Id: cif_fix_enum 1527 2010-12-29 10:47:43Z saulius 
;
_cod_original_sg_symbol_H-M P2(1)/n
_cod_database_code 7102202

loop_
_symmetry_equiv_pos_as_xyz
'x, y, z'
'-x+1/2, y+1/2, -z+1/2'
'-x, -y, -z'
'x-1/2, -y-1/2, z-1/2'

loop_
_atom_site_label
_atom_site_type_symbol
_atom_site_fract_x
_atom_site_fract_y
_atom_site_fract_z
_atom_site_U_iso_or_equiv
_atom_site_adp_type
_atom_site_occupancy
_atom_site_symmetry_multiplicity
_atom_site_calc_flag
_atom_site_refinement_flags
Zr Zr 0.914033(8) 0.052214(11) 0.170618(7) 0.01429(4) Uani 1 1 d .
N1 N 0.89136(8) -0.01128(11) 0.25452(6) 0.0187(2) Uani 1 1 d .
N2 N 1.03679(8) 0.00078(12) 0.17491(6) 0.0208(2) Uani 1 1 d .
N3 N 0.81567(8) 0.01226(11) 0.08014(6) 0.0172(2) Uani 1 1 d .
N4 N 0.90863(8) -0.17435(11) 0.16038(6) 0.0201(2) Uani 1 1 d .
N5 N 0.89808(8) 0.24999(11) 0.16661(6) 0.0177(2) Uani 1 1 d .
Si1 Si 0.94990(3) 0.02915(4) 0.33770(2) 0.02235(9) Uani 1 1 d .
Si2 Si 1.11177(3) 0.07327(4) 0.14817(2) 0.02082(9) Uani 1 1 d .
Si3 Si 0.70993(3) 0.06393(4) 0.05545(2) 0.01938(8) Uani 1 1 d .
P P 0.83936(3) 0.45977(3) 0.09367(2) 0.02251(8) Uani 1 1 d .
C1 C 0.83871(10) -0.12398(14) 0.24139(8) 0.0222(3) Uani 1 1 d .
H1A H 0.7815 -0.1090 0.2059 0.027 Uiso 1 1 calc R
H1B H 0.8296 -0.1503 0.2831 0.027 Uiso 1 1 calc R
C2 C 1.06115(10) -0.12156(14) 0.20631(8) 0.0253(3) Uani 1 1 d .
H2A H 1.0613 -0.1207 0.2531 0.030 Uiso 1 1 calc R
H2B H 1.1198 -0.1436 0.2079 0.030 Uiso 1 1 calc R
C3 C 0.83166(10) -0.09831(13) 0.04653(7) 0.0218(3) Uani 1 1 d .
H3A H 0.8849 -0.0882 0.0360 0.026 Uiso 1 1 calc R
H3B H 0.7827 -0.1127 0.0037 0.026 Uiso 1 1 calc R
C4 C 0.88680(10) -0.22230(13) 0.21829(7) 0.0231(3) Uani 1 1 d .
H4A H 0.9403 -0.2450 0.2560 0.028 Uiso 1 1 calc R
H4B H 0.8501 -0.2958 0.2041 0.028 Uiso 1 1 calc R
C5 C 0.99580(10) -0.21361(14) 0.16412(8) 0.0259(3) Uani 1 1 d .
H5B H 0.9982 -0.2182 0.1181 0.031 Uiso 1 1 calc R
H5C H 1.0090 -0.2952 0.1851 0.031 Uiso 1 1 calc R
C6 C 0.84148(11) -0.20556(13) 0.09427(7) 0.0241(3) Uani 1 1 d .
H6A H 0.7858 -0.2223 0.1001 0.029 Uiso 1 1 calc R
H6B H 0.8588 -0.2793 0.0754 0.029 Uiso 1 1 calc R
C7 C 0.88096(14) 0.11215(18) 0.37675(9) 0.0389(4) Uani 1 1 d .
H7A H 0.8347 0.0583 0.3786 0.058 Uiso 1 1 calc R
H7B H 0.8556 0.1841 0.3495 0.058 Uiso 1 1 calc R
H7C H 0.9164 0.1376 0.4227 0.058 Uiso 1 1 calc R
C8 C 0.99591(12) -0.10654(16) 0.39241(9) 0.0343(4) Uani 1 1 d .
H8A H 0.9487 -0.1577 0.3950 0.051 Uiso 1 1 calc R
H8B H 1.0315 -0.0792 0.4379 0.051 Uiso 1 1 calc R
H8C H 1.0316 -0.1536 0.3730 0.051 Uiso 1 1 calc R
C9 C 1.04284(11) 0.12531(15) 0.33698(8) 0.0297(4) Uani 1 1 d .
H9A H 1.0211 0.2036 0.3154 0.045 Uiso 1 1 calc R
H9B H 1.0739 0.0834 0.3117 0.045 Uiso 1 1 calc R
H9C H 1.0821 0.1393 0.3835 0.045 Uiso 1 1 calc R
C10 C 1.16994(11) -0.04062(16) 0.11399(9) 0.0321(4) Uani 1 1 d .
H10A H 1.1277 -0.0890 0.0786 0.048 Uiso 1 1 calc R
H10B H 1.2045 -0.0944 0.1506 0.048 Uiso 1 1 calc R
H10C H 1.2080 0.0021 0.0950 0.048 Uiso 1 1 calc R
C11 C 1.05478(10) 0.18337(15) 0.07941(8) 0.0261(3) Uani 1 1 d .
H11A H 1.0093 0.1408 0.0433 0.039 Uiso 1 1 calc R
H11B H 1.0962 0.2187 0.0612 0.039 Uiso 1 1 calc R
H11C H 1.0290 0.2483 0.0977 0.039 Uiso 1 1 calc R
C12 C 1.19221(10) 0.16084(15) 0.21858(8) 0.0284(3) Uani 1 1 d .
H12A H 1.1626 0.2266 0.2329 0.043 Uiso 1 1 calc R
H12B H 1.2362 0.1955 0.2028 0.043 Uiso 1 1 calc R
H12C H 1.2199 0.1063 0.2568 0.043 Uiso 1 1 calc R
C13 C 0.67652(11) 0.16080(15) -0.02198(8) 0.0302(4) Uani 1 1 d .
H13A H 0.6808 0.1136 -0.0599 0.045 Uiso 1 1 calc R
H13B H 0.7145 0.2320 -0.0140 0.045 Uiso 1 1 calc R
H13C H 0.6167 0.1877 -0.0326 0.045 Uiso 1 1 calc R
C14 C 0.63325(11) -0.06836(15) 0.03877(9) 0.0287(3) Uani 1 1 d .
H14A H 0.6405 -0.1200 0.0034 0.043 Uiso 1 1 calc R
H14B H 0.5737 -0.0381 0.0239 0.043 Uiso 1 1 calc R
H14C H 0.6456 -0.1159 0.0803 0.043 Uiso 1 1 calc R
C15 C 0.69717(10) 0.15589(15) 0.12579(8) 0.0254(3) Uani 1 1 d .
H15A H 0.7267 0.1148 0.1690 0.038 Uiso 1 1 calc R
H15B H 0.6356 0.1643 0.1186 0.038 Uiso 1 1 calc R
H15C H 0.7225 0.2367 0.1266 0.038 Uiso 1 1 calc R
C16 C 0.87590(9) 0.31250(13) 0.10731(7) 0.0182(3) Uani 1 1 d .
H16 H 0.8805(10) 0.2663(15) 0.0705(8) 0.018(4) Uiso 1 1 d .
C17 C 0.88825(9) 0.31926(13) 0.22255(7) 0.0191(3) Uani 1 1 d .
H17A H 0.8837 0.2608 0.2567 0.023 Uiso 1 1 calc R
H17B H 0.8330 0.3645 0.2050 0.023 Uiso 1 1 calc R
C21 C 0.82553(10) 0.48118(13) 0.00465(8) 0.0219(3) Uani 1 1 d .
C22 C 0.88429(13) 0.44206(15) -0.02461(9) 0.0332(4) Uani 1 1 d .
H22A H 0.9325 0.3941 0.0013 0.040 Uiso 1 1 calc R
C23 C 0.87374(15) 0.47183(17) -0.09076(10) 0.0420(5) Uani 1 1 d .
H23A H 0.9139 0.4427 -0.1100 0.050 Uiso 1 1 calc R
C24 C 0.80509(14) 0.54371(16) -0.12883(9) 0.0379(4) Uani 1 1 d .
H24A H 0.7984 0.5651 -0.1739 0.045 Uiso 1 1 calc R
C25 C 0.74657(12) 0.58406(16) -0.10089(9) 0.0364(4) Uani 1 1 d .
H25A H 0.6992 0.6332 -0.1269 0.044 Uiso 1 1 calc R
C26 C 0.75628(11) 0.55352(15) -0.03492(9) 0.0288(3) Uani 1 1 d .
H26A H 0.7154 0.5821 -0.0163 0.035 Uiso 1 1 calc R
C31 C 0.95983(9) 0.40925(12) 0.25776(7) 0.0182(3) Uani 1 1 d .
C32 C 1.03149(10) 0.42640(13) 0.23959(8) 0.0223(3) Uani 1 1 d .
H32A H 1.0365 0.3825 0.2025 0.027 Uiso 1 1 calc R
C33 C 1.09647(10) 0.50765(15) 0.27539(8) 0.0266(3) Uani 1 1 d .
H33A H 1.1454 0.5188 0.2626 0.032 Uiso 1 1 calc R
C34 C 1.08976(11) 0.57231(14) 0.32978(8) 0.0276(3) Uani 1 1 d .
H34A H 1.1340 0.6276 0.3542 0.033 Uiso 1 1 calc R
C35 C 1.01846(11) 0.55563(14) 0.34817(8) 0.0266(3) Uani 1 1 d .
H35A H 1.0137 0.5993 0.3854 0.032 Uiso 1 1 calc R
C36 C 0.95367(10) 0.47493(14) 0.31224(8) 0.0230(3) Uani 1 1 d .
H36A H 0.9046 0.4644 0.3250 0.028 Uiso 1 1 calc R

loop_
_atom_site_aniso_label
_atom_site_aniso_U_11
_atom_site_aniso_U_22
_atom_site_aniso_U_33
_atom_site_aniso_U_23
_atom_site_aniso_U_13
_atom_site_aniso_U_12
Zr 0.01620(7) 0.01113(6) 0.01598(7) 0.00078(5) 0.00627(5) 0.00018(5)
N1 0.0213(6) 0.0162(6) 0.0191(6) 0.0006(5) 0.0078(5) -0.0017(5)
N2 0.0200(6) 0.0183(6) 0.0248(6) 0.0039(5) 0.0089(5) 0.0032(5)
N3 0.0213(6) 0.0124(5) 0.0178(6) 0.0001(4) 0.0067(5) 0.0015(4)
N4 0.0250(6) 0.0141(6) 0.0197(6) 0.0021(4) 0.0059(5) 0.0013(5)
N5 0.0201(6) 0.0134(5) 0.0206(6) -0.0001(4) 0.0087(5) -0.0006(4)
Si1 0.0292(2) 0.0203(2) 0.01691(19) -0.00048(15) 0.00752(17) -0.00357(16)
Si2 0.01743(19) 0.0227(2) 0.0233(2) 0.00326(16) 0.00853(16) 0.00292(15)
Si3 0.01908(19) 0.01717(19) 0.0195(2) 0.00101(15) 0.00402(15) 0.00103(15)
P 0.0303(2) 0.01337(17) 0.0244(2) 0.00192(14) 0.01043(16) 0.00349(14)
C1 0.0243(7) 0.0221(7) 0.0197(7) 0.0018(6) 0.0074(6) -0.0064(6)
C2 0.0224(7) 0.0240(8) 0.0292(8) 0.0079(6) 0.0090(6) 0.0083(6)
C3 0.0301(8) 0.0163(7) 0.0177(7) -0.0011(5) 0.0071(6) 0.0030(6)
C4 0.0298(8) 0.0149(7) 0.0218(7) 0.0049(5) 0.0060(6) -0.0032(6)
C5 0.0317(8) 0.0159(7) 0.0312(8) 0.0037(6) 0.0125(7) 0.0079(6)
C6 0.0339(8) 0.0129(6) 0.0214(7) -0.0023(5) 0.0048(6) -0.0002(6)
C7 0.0538(12) 0.0391(10) 0.0314(9) -0.0057(8) 0.0246(9) -0.0016(9)
C8 0.0414(10) 0.0301(9) 0.0233(8) 0.0061(7) 0.0017(7) -0.0071(8)
C9 0.0312(9) 0.0251(8) 0.0282(8) -0.0011(6) 0.0051(7) -0.0068(7)
C10 0.0303(9) 0.0359(9) 0.0354(9) 0.0015(7) 0.0180(7) 0.0069(7)
C11 0.0242(8) 0.0303(8) 0.0249(8) 0.0050(6) 0.0100(6) 0.0026(6)
C12 0.0230(8) 0.0274(8) 0.0316(9) 0.0038(7) 0.0059(7) -0.0004(6)
C13 0.0293(8) 0.0276(8) 0.0277(8) 0.0065(7) 0.0028(7) 0.0041(7)
C14 0.0241(8) 0.0277(8) 0.0294(8) -0.0022(6) 0.0037(6) -0.0045(6)
C15 0.0220(7) 0.0247(8) 0.0316(8) -0.0030(6) 0.0120(6) 0.0008(6)
C16 0.0190(7) 0.0149(6) 0.0217(7) -0.0003(5) 0.0083(6) -0.0011(5)
C17 0.0215(7) 0.0165(7) 0.0220(7) -0.0011(5) 0.0110(6) -0.0012(5)
C21 0.0265(8) 0.0142(6) 0.0225(7) 0.0013(5) 0.0056(6) -0.0032(5)
C22 0.0427(10) 0.0257(8) 0.0339(9) 0.0085(7) 0.0170(8) 0.0092(7)
C23 0.0679(14) 0.0298(9) 0.0380(10) 0.0054(8) 0.0308(10) 0.0066(9)
C24 0.0625(13) 0.0250(9) 0.0222(8) 0.0000(7) 0.0103(8) -0.0072(8)
C25 0.0374(10) 0.0284(9) 0.0302(9) 0.0055(7) -0.0040(8) -0.0037(7)
C26 0.0264(8) 0.0252(8) 0.0305(9) 0.0024(6) 0.0050(7) -0.0004(6)
C31 0.0212(7) 0.0127(6) 0.0198(7) 0.0024(5) 0.0063(6) 0.0021(5)
C32 0.0228(7) 0.0206(7) 0.0239(7) -0.0013(6) 0.0087(6) -0.0005(6)
C33 0.0218(8) 0.0268(8) 0.0305(8) -0.0009(6) 0.0083(6) -0.0031(6)
C34 0.0258(8) 0.0211(8) 0.0277(8) -0.0025(6) -0.0004(6) -0.0009(6)
C35 0.0308(8) 0.0226(8) 0.0223(7) -0.0041(6) 0.0045(6) 0.0041(6)
C36 0.0259(8) 0.0215(7) 0.0230(7) -0.0006(6) 0.0105(6) 0.0027(6)

loop_
_atom_type_symbol
_atom_type_description
_atom_type_scat_dispersion_real
_atom_type_scat_dispersion_imag
_atom_type_scat_source
C C 0.0033 0.0016 'International Tables Vol C Tables 4.2.6.8 and 6.1.1.4'
H H 0.0000 0.0000 'International Tables Vol C Tables 4.2.6.8 and 6.1.1.4'
N N 0.0061 0.0033 'International Tables Vol C Tables 4.2.6.8 and 6.1.1.4'
Si Si 0.0817 0.0704 'International Tables Vol C Tables 4.2.6.8 and 6.1.1.4'
P P 0.1023 0.0942 'International Tables Vol C Tables 4.2.6.8 and 6.1.1.4'
Zr Zr -2.9673 0.5597 'International Tables Vol C Tables 4.2.6.8 and 6.1.1.4'

loop_
_geom_angle_atom_site_label_1
_geom_angle_atom_site_label_2
_geom_angle_atom_site_label_3
_geom_angle
N1 Zr N3 113.57(5)
N1 Zr N2 110.21(5)
N3 Zr N2 114.64(5)
N1 Zr N5 108.23(5)
N3 Zr N5 97.49(4)
N2 Zr N5 111.97(5)
N1 Zr N4 74.09(4)
N3 Zr N4 73.53(4)
N2 Zr N4 74.77(5)
N5 Zr N4 170.70(4)
C1 N1 Si1 118.80(9)
C1 N1 Zr 113.35(9)
Si1 N1 Zr 125.36(7)
C2 N2 Si2 116.69(10)
C2 N2 Zr 111.68(9)
Si2 N2 Zr 131.63(7)
C3 N3 Si3 117.30(10)
C3 N3 Zr 113.72(9)
Si3 N3 Zr 125.86(6)
C5 N4 C6 111.80(12)
C5 N4 C4 111.72(11)
C6 N4 C4 111.93(12)
C5 N4 Zr 106.35(9)
C6 N4 Zr 107.68(8)
C4 N4 Zr 106.99(8)
C16 N5 C17 114.34(12)
C16 N5 Zr 121.75(9)
C17 N5 Zr 122.12(9)
N1 Si1 C7 111.39(8)
N1 Si1 C9 107.42(7)
C7 Si1 C9 111.23(9)
N1 Si1 C8 112.32(7)
C7 Si1 C8 107.02(9)
C9 Si1 C8 107.44(8)
N2 Si2 C11 109.30(7)
N2 Si2 C12 111.46(7)
C11 Si2 C12 107.80(8)
N2 Si2 C10 110.26(7)
C11 Si2 C10 108.52(8)
C12 Si2 C10 109.42(8)
N3 Si3 C13 113.76(7)
N3 Si3 C15 108.97(7)
C13 Si3 C15 107.98(8)
N3 Si3 C14 110.21(7)
C13 Si3 C14 107.90(8)
C15 Si3 C14 107.85(8)
C16 P C21 101.63(7)
N1 C1 C4 108.22(12)
N1 C1 H1A 110.1
C4 C1 H1A 110.1
N1 C1 H1B 110.1
C4 C1 H1B 110.1
H1A C1 H1B 108.4
N2 C2 C5 108.41(12)
N2 C2 H2A 110.0
C5 C2 H2A 110.0
N2 C2 H2B 110.0
C5 C2 H2B 110.0
H2A C2 H2B 108.4
N3 C3 C6 108.15(12)
N3 C3 H3A 110.1
C6 C3 H3A 110.1
N3 C3 H3B 110.1
C6 C3 H3B 110.1
H3A C3 H3B 108.4
N4 C4 C1 108.72(11)
N4 C4 H4A 109.9
C1 C4 H4A 109.9
N4 C4 H4B 109.9
C1 C4 H4B 109.9
H4A C4 H4B 108.3
N4 C5 C2 108.32(12)
N4 C5 H5B 110.0
C2 C5 H5B 110.0
N4 C5 H5C 110.0
C2 C5 H5C 110.0
H5B C5 H5C 108.4
N4 C6 C3 108.29(12)
N4 C6 H6A 110.0
C3 C6 H6A 110.0
N4 C6 H6B 110.0
C3 C6 H6B 110.0
H6A C6 H6B 108.4
Si1 C7 H7A 109.5
Si1 C7 H7B 109.5
H7A C7 H7B 109.5
Si1 C7 H7C 109.5
H7A C7 H7C 109.5
H7B C7 H7C 109.5
Si1 C8 H8A 109.5
Si1 C8 H8B 109.5
H8A C8 H8B 109.5
Si1 C8 H8C 109.5
H8A C8 H8C 109.5
H8B C8 H8C 109.5
Si1 C9 H9A 109.5
Si1 C9 H9B 109.5
H9A C9 H9B 109.5
Si1 C9 H9C 109.5
H9A C9 H9C 109.5
H9B C9 H9C 109.5
Si2 C10 H10A 109.5
Si2 C10 H10B 109.5
H10A C10 H10B 109.5
Si2 C10 H10C 109.5
H10A C10 H10C 109.5
H10B C10 H10C 109.5
Si2 C11 H11A 109.5
Si2 C11 H11B 109.5
H11A C11 H11B 109.5
Si2 C11 H11C 109.5
H11A C11 H11C 109.5
H11B C11 H11C 109.5
Si2 C12 H12A 109.5
Si2 C12 H12B 109.5
H12A C12 H12B 109.5
Si2 C12 H12C 109.5
H12A C12 H12C 109.5
H12B C12 H12C 109.5
Si3 C13 H13A 109.5
Si3 C13 H13B 109.5
H13A C13 H13B 109.5
Si3 C13 H13C 109.5
H13A C13 H13C 109.5
H13B C13 H13C 109.5
Si3 C14 H14A 109.5
Si3 C14 H14B 109.5
H14A C14 H14B 109.5
Si3 C14 H14C 109.5
H14A C14 H14C 109.5
H14B C14 H14C 109.5
Si3 C15 H15A 109.5
Si3 C15 H15B 109.5
H15A C15 H15B 109.5
Si3 C15 H15C 109.5
H15A C15 H15C 109.5
H15B C15 H15C 109.5
N5 C16 P 126.44(11)
N5 C16 H16 114.2(10)
P C16 H16 119.3(10)
N5 C17 C31 116.28(12)
N5 C17 H17A 108.2
C31 C17 H17A 108.2
N5 C17 H17B 108.2
C31 C17 H17B 108.2
H17A C17 H17B 107.4
C22 C21 C26 117.47(15)
C22 C21 P 124.51(12)
C26 C21 P 117.61(12)
C23 C22 C21 121.27(17)
C23 C22 H22A 119.4
C21 C22 H22A 119.4
C24 C23 C22 120.29(19)
C24 C23 H23A 119.9
C22 C23 H23A 119.9
C25 C24 C23 119.48(17)
C25 C24 H24A 120.3
C23 C24 H24A 120.3
C24 C25 C26 120.50(17)
C24 C25 H25A 119.8
C26 C25 H25A 119.8
C25 C26 C21 120.98(17)
C25 C26 H26A 119.5
C21 C26 H26A 119.5
C32 C31 C36 118.81(14)
C32 C31 C17 123.25(13)
C36 C31 C17 117.92(13)
C31 C32 C33 120.50(14)
C31 C32 H32A 119.7
C33 C32 H32A 119.7
C34 C33 C32 120.16(15)
C34 C33 H33A 119.9
C32 C33 H33A 119.9
C35 C34 C33 119.63(15)
C35 C34 H34A 120.2
C33 C34 H34A 120.2
C34 C35 C36 120.07(15)
C34 C35 H35A 120.0
C36 C35 H35A 120.0
C35 C36 C31 120.83(15)
C35 C36 H36A 119.6
C31 C36 H36A 119.6

loop_
_geom_bond_atom_site_label_1
_geom_bond_atom_site_label_2
_geom_bond_distance
Zr N1 2.0636(12)
Zr N3 2.0713(12)
Zr N2 2.0807(12)
Zr N5 2.1870(12)
Zr N4 2.4975(12)
N1 C1 1.4826(18)
N1 Si1 1.7380(13)
N2 C2 1.4901(19)
N2 Si2 1.7315(13)
N3 C3 1.4787(18)
N3 Si3 1.7347(13)
N4 C5 1.482(2)
N4 C6 1.4843(19)
N4 C4 1.4925(18)
N5 C16 1.3615(18)
N5 C17 1.4648(18)
Si1 C7 1.8687(19)
Si1 C9 1.8714(17)
Si1 C8 1.8749(17)
Si2 C11 1.8690(16)
Si2 C12 1.8724(17)
Si2 C10 1.8747(17)
Si3 C13 1.8652(16)
Si3 C15 1.8727(16)
Si3 C14 1.8789(16)
P C16 1.7156(15)
P C21 1.8307(16)
C1 C4 1.523(2)
C1 H1A 0.9900
C1 H1B 0.9900
C2 C5 1.517(2)
C2 H2A 0.9900
C2 H2B 0.9900
C3 C6 1.523(2)
C3 H3A 0.9900
C3 H3B 0.9900
C4 H4A 0.9900
C4 H4B 0.9900
C5 H5B 0.9900
C5 H5C 0.9900
C6 H6A 0.9900
C6 H6B 0.9900
C7 H7A 0.9800
C7 H7B 0.9800
C7 H7C 0.9800
C8 H8A 0.9800
C8 H8B 0.9800
C8 H8C 0.9800
C9 H9A 0.9800
C9 H9B 0.9800
C9 H9C 0.9800
C10 H10A 0.9800
C10 H10B 0.9800
C10 H10C 0.9800
C11 H11A 0.9800
C11 H11B 0.9800
C11 H11C 0.9800
C12 H12A 0.9800
C12 H12B 0.9800
C12 H12C 0.9800
C13 H13A 0.9800
C13 H13B 0.9800
C13 H13C 0.9800
C14 H14A 0.9800
C14 H14B 0.9800
C14 H14C 0.9800
C15 H15A 0.9800
C15 H15B 0.9800
C15 H15C 0.9800
C16 H16 0.955(16)
C17 C31 1.519(2)
C17 H17A 0.9900
C17 H17B 0.9900
C21 C22 1.395(2)
C21 C26 1.401(2)
C22 C23 1.387(2)
C22 H22A 0.9500
C23 C24 1.383(3)
C23 H23A 0.9500
C24 C25 1.376(3)
C24 H24A 0.9500
C25 C26 1.389(2)
C25 H25A 0.9500
C26 H26A 0.9500
C31 C32 1.385(2)
C31 C36 1.395(2)
C32 C33 1.396(2)
C32 H32A 0.9500
C33 C34 1.391(2)
C33 H33A 0.9500
C34 C35 1.381(2)
C34 H34A 0.9500
C35 C36 1.391(2)
C35 H35A 0.9500
C36 H36A 0.9500

loop_
_geom_torsion_atom_site_label_1
_geom_torsion_atom_site_label_2
_geom_torsion_atom_site_label_3
_geom_torsion_atom_site_label_4
_geom_torsion
N3 Zr N1 C1 30.52(11)
N2 Zr N1 C1 -99.67(10)
N5 Zr N1 C1 137.58(10)
N4 Zr N1 C1 -32.99(9)
N3 Zr N1 Si1 -167.72(7)
N2 Zr N1 Si1 62.09(9)
N5 Zr N1 Si1 -60.66(9)
N4 Zr N1 Si1 128.77(9)
N1 Zr N2 C2 35.13(11)
N3 Zr N2 C2 -94.48(10)
N5 Zr N2 C2 155.66(10)
N4 Zr N2 C2 -31.10(10)
N1 Zr N2 Si2 -145.67(9)
N3 Zr N2 Si2 84.72(10)
N5 Zr N2 Si2 -25.14(11)
N4 Zr N2 Si2 148.10(10)
N1 Zr N3 C3 -96.46(10)
N2 Zr N3 C3 31.47(11)
N5 Zr N3 C3 149.87(10)
N4 Zr N3 C3 -32.61(9)
N1 Zr N3 Si3 62.92(9)
N2 Zr N3 Si3 -169.15(7)
N5 Zr N3 Si3 -50.76(8)
N4 Zr N3 Si3 126.76(9)
N1 Zr N4 C5 -116.07(10)
N3 Zr N4 C5 122.74(10)
N2 Zr N4 C5 0.66(9)
N5 Zr N4 C5 138.2(2)
N1 Zr N4 C6 123.95(10)
N3 Zr N4 C6 2.76(9)
N2 Zr N4 C6 -119.31(10)
N5 Zr N4 C6 18.2(3)
N1 Zr N4 C4 3.46(9)
N3 Zr N4 C4 -117.73(10)
N2 Zr N4 C4 120.19(10)
N5 Zr N4 C4 -102.3(3)
N1 Zr N5 C16 -154.26(10)
N3 Zr N5 C16 -36.36(11)
N2 Zr N5 C16 84.07(11)
N4 Zr N5 C16 -51.3(3)
N1 Zr N5 C17 9.58(11)
N3 Zr N5 C17 127.48(10)
N2 Zr N5 C17 -112.09(10)
N4 Zr N5 C17 112.6(3)
C1 N1 Si1 C7 -83.21(13)
Zr N1 Si1 C7 115.94(9)
C1 N1 Si1 C9 154.75(11)
Zr N1 Si1 C9 -6.10(11)
C1 N1 Si1 C8 36.83(14)
Zr N1 Si1 C8 -124.03(9)
C2 N2 Si2 C11 154.98(11)
Zr N2 Si2 C11 -24.19(12)
C2 N2 Si2 C12 -85.97(12)
Zr N2 Si2 C12 94.87(10)
C2 N2 Si2 C10 35.76(13)
Zr N2 Si2 C10 -143.40(10)
C3 N3 Si3 C13 -83.58(12)
Zr N3 Si3 C13 117.70(9)
C3 N3 Si3 C15 155.90(10)
Zr N3 Si3 C15 -2.82(10)
C3 N3 Si3 C14 37.75(12)
Zr N3 Si3 C14 -120.98(9)
Si1 N1 C1 C4 -103.15(12)
Zr N1 C1 C4 59.92(13)
Si2 N2 C2 C5 -119.42(12)
Zr N2 C2 C5 59.91(14)
Si3 N3 C3 C6 -101.47(12)
Zr N3 C3 C6 59.79(14)
C5 N4 C4 C1 140.82(12)
C6 N4 C4 C1 -92.93(14)
Zr N4 C4 C1 24.80(13)
N1 C1 C4 N4 -53.13(15)
C6 N4 C5 C2 145.87(12)
C4 N4 C5 C2 -87.81(14)
Zr N4 C5 C2 28.60(13)
N2 C2 C5 N4 -57.09(16)
C5 N4 C6 C3 -91.02(14)
C4 N4 C6 C3 142.77(13)
Zr N4 C6 C3 25.44(14)
N3 C3 C6 N4 -53.34(16)
C17 N5 C16 P 0.26(18)
Zr N5 C16 P 165.27(8)
C21 P C16 N5 178.88(13)
C16 N5 C17 C31 -79.32(16)
Zr N5 C17 C31 115.74(11)
C16 P C21 C22 -43.01(15)
C16 P C21 C26 144.50(12)
C26 C21 C22 C23 -1.1(3)
P C21 C22 C23 -173.62(15)
C21 C22 C23 C24 1.4(3)
C22 C23 C24 C25 -0.9(3)
C23 C24 C25 C26 0.3(3)
C24 C25 C26 C21 0.0(3)
C22 C21 C26 C25 0.4(2)
P C21 C26 C25 173.48(13)
N5 C17 C31 C32 -0.5(2)
N5 C17 C31 C36 -178.60(13)
C36 C31 C32 C33 0.2(2)
C17 C31 C32 C33 -177.89(14)
C31 C32 C33 C34 0.0(2)
C32 C33 C34 C35 0.0(2)
C33 C34 C35 C36 -0.2(2)
C34 C35 C36 C31 0.5(2)
C32 C31 C36 C35 -0.5(2)
C17 C31 C36 C35 177.75(13)
